data_4318320
loop_
_publ_author_name
'Thomas G. Gray'
'R. H. Holm'

_publ_section_title
;
 Site-Differentiated Hexanuclear Rhenium(III) Cyanide Clusters
 [Re6Se8(PEt3)n(CN)6-n]n-4 (n= 4, 5) and Kinetics of Solvate Ligand
 Exchange on the Cubic [Re6Se8]2+ Core
;
_journal_name_full 'Inorganic Chemistry'
_journal_page_first 4211
_journal_page_last 4216
_journal_paper_doi 10.1021/ic020214c
_journal_volume 41
_journal_year 2002
_chemical_formula_sum 'C13.5 H30 Cl N O0.5 P2 Re3 Se4'
_chemical_formula_weight 1186.21
_chemical_name_systematic
;
?
;
_space_group_IT_number 72
_symmetry_cell_setting orthorhombic
_symmetry_space_group_name_Hall '-I 2 2c'
_symmetry_space_group_name_H-M 'I b a m'
_atom_sites_solution_hydrogens geom
_atom_sites_solution_primary direct
_atom_sites_solution_secondary difmap
_audit_creation_method SHELXL-97
_cell_angle_alpha 90.00
_cell_angle_beta 90.00
_cell_angle_gamma 90.00
_cell_formula_units_Z 16
_cell_length_a 18.5879(7)
_cell_length_b 35.3143(13)
_cell_length_c 18.0726(6)
_cell_measurement_temperature 213(2)
_cell_volume 11863.2(7)
_computing_structure_refinement 'SHELXL-97 (Sheldrick, 1997)'
_computing_structure_solution 'SHELXS-97 (Sheldrick, 1990)'
_diffrn_ambient_temperature 213(2)
_diffrn_measured_fraction_theta_full 1.000
_diffrn_measured_fraction_theta_max 1.000
_diffrn_radiation_monochromator graphite
_diffrn_radiation_source 'fine-focus sealed tube'
_diffrn_radiation_type MoK\a
_diffrn_radiation_wavelength 0.71073
_diffrn_reflns_av_R_equivalents 0.0919
_diffrn_reflns_av_sigmaI/netI 0.0557
_diffrn_reflns_limit_h_max 20
_diffrn_reflns_limit_h_min -20
_diffrn_reflns_limit_k_max 38
_diffrn_reflns_limit_k_min -38
_diffrn_reflns_limit_l_max 19
_diffrn_reflns_limit_l_min -14
_diffrn_reflns_number 24868
_diffrn_reflns_theta_full 22.50
_diffrn_reflns_theta_max 22.50
_diffrn_reflns_theta_min 1.15
_exptl_absorpt_coefficient_mu 17.324
_exptl_crystal_density_diffrn 2.657
_exptl_crystal_density_method 'not measured'
_exptl_crystal_F_000 8480
_refine_diff_density_max 2.518
_refine_diff_density_min -2.354
_refine_diff_density_rms 0.386
_refine_ls_extinction_method none
_refine_ls_goodness_of_fit_ref 1.050
_refine_ls_hydrogen_treatment mixed
_refine_ls_matrix_type full
_refine_ls_number_parameters 178
_refine_ls_number_reflns 4034
_refine_ls_number_restraints 2
_refine_ls_restrained_S_all 1.050
_refine_ls_R_factor_all 0.0832
_refine_ls_R_factor_gt 0.0508
_refine_ls_shift/su_max 0.003
_refine_ls_shift/su_mean 0.000
_refine_ls_structure_factor_coef Fsqd
_refine_ls_weighting_details 'calc w=1/[\s^2^(Fo^2^)+(0.0910P)^2^+335.5385P] where P=(Fo^2^+2Fc^2^)/3'
_refine_ls_weighting_scheme calc
_refine_ls_wR_factor_gt 0.1441
_refine_ls_wR_factor_ref 0.1689
_reflns_number_gt 2718
_reflns_number_total 4034
_reflns_threshold_expression >2sigma(I)
_cod_data_source_file ic020214c_1.cif
_cod_data_source_block sad4
_cod_original_sg_symbol_H-M 'I b c m'
_cod_original_formula_sum 'C13.50 H30 Cl N O0.50 P2 Re3 Se4'
_cod_database_code 4318320

loop_
_symmetry_equiv_pos_as_xyz
'x, y, z'
'-x, -y, z'
'-x+1/2, y+1/2, -z'
'x+1/2, -y+1/2, -z'
'x+1/2, y+1/2, z+1/2'
'-x+1/2, -y+1/2, z+1/2'
'-x+1, y+1, -z+1/2'
'x+1, -y+1, -z+1/2'
'-x, -y, -z'
'x, y, -z'
'x-1/2, -y-1/2, z'
'-x-1/2, y-1/2, z'
'-x+1/2, -y+1/2, -z+1/2'
'x+1/2, y+1/2, -z+1/2'
'x, -y, z+1/2'
'-x, y, z+1/2'

loop_
_atom_site_label
_atom_site_type_symbol
_atom_site_fract_x
_atom_site_fract_y
_atom_site_fract_z
_atom_site_U_iso_or_equiv
_atom_site_adp_type
_atom_site_occupancy
_atom_site_symmetry_multiplicity
_atom_site_calc_flag
_atom_site_refinement_flags
_atom_site_disorder_assembly
_atom_site_disorder_group
Re1 Re -0.25606(6) -0.16296(3) 0.5000 0.0286(3) Uani 1 2 d S . .
Re2 Re -0.14118(6) -0.20668(3) 0.5000 0.0283(3) Uani 1 2 d S . .
Re3 Re -0.15660(4) -0.15484(2) 0.39663(4) 0.0316(3) Uani 1 1 d . . .
Re4 Re -0.05759(6) -0.14623(3) 0.5000 0.0316(3) Uani 1 2 d S . .
Re5 Re -0.17251(7) -0.10234(3) 0.5000 0.0363(4) Uani 1 2 d S . .
Se6 Se -0.04668(11) -0.19643(6) 0.40250(12) 0.0395(6) Uani 1 1 d . . .
Se7 Se -0.23648(10) -0.21223(6) 0.40219(11) 0.0334(5) Uani 1 1 d . . .
Se8 Se -0.26624(12) -0.11312(6) 0.40118(13) 0.0441(6) Uani 1 1 d . . .
Se9 Se -0.07695(13) -0.09721(6) 0.40140(12) 0.0437(6) Uani 1 1 d . . .
P1 P -0.3866(5) -0.1763(3) 0.5000 0.060(3) Uani 1 2 d SD . .
P2 P -0.1602(4) -0.1594(2) 0.2605(3) 0.062(2) Uani 1 1 d . . .
P3 P -0.1889(7) -0.0333(3) 0.5000 0.073(3) Uani 1 2 d S . .
N1 N 0.1135(14) -0.1330(8) 0.5000 0.055(8) Uani 1 2 d S . .
N2 N -0.1158(15) -0.2964(9) 0.5000 0.074(10) Uani 1 2 d S . .
C1 C 0.0546(17) -0.1374(9) 0.5000 0.043(8) Uiso 1 2 d S . .
C2 C -0.1241(15) -0.2649(9) 0.5000 0.036(7) Uiso 1 2 d S . .
C5 C -0.448(2) -0.1431(11) 0.533(2) 0.055(13) Uiso 0.50 1 d PD . 1
H5A H -0.4397 -0.1400 0.5851 0.066 Uiso 0.50 1 d PR . 1
H5B H -0.4957 -0.1530 0.5271 0.066 Uiso 0.50 1 d PR . 1
C6 C -0.446(2) -0.1051(12) 0.5000 0.093(14) Uiso 1 2 d S . 1
H6A H -0.4811 -0.0890 0.5224 0.140 Uiso 0.50 1 d PR . 1
H6B H -0.3987 -0.0943 0.5069 0.140 Uiso 0.50 1 d PR . 1
H6C H -0.4555 -0.1074 0.4481 0.140 Uiso 0.50 1 d PR . 1
C3A C -0.417(2) -0.1754(13) 0.391(3) 0.048(12) Uiso 0.50 1 d P . 2
H3AA H -0.3871 -0.1928 0.3634 0.058 Uiso 0.50 1 d PR . 2
H3AB H -0.4086 -0.1505 0.3710 0.058 Uiso 0.50 1 d PR . 2
C4A C -0.497(2) -0.1861(12) 0.379(3) 0.053(12) Uiso 0.50 1 d P . 2
H4AA H -0.5084 -0.1852 0.3269 0.079 Uiso 0.50 1 d PR . 2
H4AB H -0.5058 -0.2113 0.3971 0.079 Uiso 0.50 1 d PR . 2
H4AC H -0.5276 -0.1685 0.4048 0.079 Uiso 0.50 1 d PR . 2
C7A C -0.418(2) -0.2236(13) 0.526(3) 0.069(16) Uiso 0.50 1 d P . 2
H7AA H -0.4673 -0.2253 0.5107 0.083 Uiso 0.50 1 d PR . 2
H7AB H -0.4178 -0.2249 0.5791 0.083 Uiso 0.50 1 d PR . 2
C8A C -0.3844(18) -0.2567(10) 0.5000 0.065(10) Uiso 1 2 d S . 2
H8AA H -0.4088 -0.2786 0.5191 0.098 Uiso 0.50 1 d PR . 2
H8AB H -0.3857 -0.2572 0.4469 0.098 Uiso 0.50 1 d PR . 2
H8AC H -0.3354 -0.2569 0.5165 0.098 Uiso 0.50 1 d PR . 2
C9 C -0.237(3) -0.0111(15) 0.430(3) 0.20(2) Uiso 1 1 d . . .
H9A H -0.2874 -0.0190 0.4350 0.242 Uiso 1 1 calc R . .
H9B H -0.2356 0.0162 0.4400 0.242 Uiso 1 1 calc R . .
C10 C -0.219(3) -0.0160(18) 0.366(4) 0.25(3) Uiso 1 1 d . . .
H10A H -0.2501 -0.0013 0.3337 0.382 Uiso 1 1 calc R . .
H10B H -0.2233 -0.0427 0.3538 0.382 Uiso 1 1 calc R . .
H10C H -0.1696 -0.0079 0.3595 0.382 Uiso 1 1 calc R . .
C11 C -0.097(3) -0.0076(13) 0.5000 0.108(16) Uiso 1 2 d SD . .
H11A H -0.0704 -0.0149 0.4571 0.129 Uiso 0.50 1 d PR . .
C12 C -0.113(3) 0.0354(13) 0.5000 0.118(18) Uiso 1 2 d SD . .
H12A H -0.0665 0.0474 0.5000 0.177 Uiso 1 2 d SR . .
H12B H -0.1391 0.0429 0.4566 0.177 Uiso 0.50 1 d PR . .
C13 C -0.1122(17) -0.2021(8) 0.2223(19) 0.097(10) Uiso 1 1 d . . .
H13A H -0.1164 -0.2007 0.1683 0.116 Uiso 1 1 calc R . .
H13B H -0.0611 -0.1989 0.2341 0.116 Uiso 1 1 calc R . .
C14 C -0.1321(18) -0.2415(10) 0.244(2) 0.120(13) Uiso 1 1 d . . .
H14A H -0.1020 -0.2593 0.2177 0.180 Uiso 1 1 calc R . .
H14B H -0.1822 -0.2460 0.2321 0.180 Uiso 1 1 calc R . .
H14C H -0.1250 -0.2446 0.2970 0.180 Uiso 1 1 calc R . .
C15 C -0.114(2) -0.1191(10) 0.209(2) 0.131(14) Uiso 1 1 d . . .
H15A H -0.0688 -0.1128 0.2337 0.158 Uiso 1 1 calc R . .
H15B H -0.1037 -0.1269 0.1584 0.158 Uiso 1 1 calc R . .
C16 C -0.157(2) -0.0890(11) 0.209(2) 0.145(16) Uiso 1 1 d . . .
H16A H -0.1329 -0.0685 0.1824 0.218 Uiso 1 1 calc R . .
H16B H -0.1667 -0.0812 0.2589 0.218 Uiso 1 1 calc R . .
H16C H -0.2014 -0.0952 0.1838 0.218 Uiso 1 1 calc R . .
C17 C -0.2521(14) -0.1652(8) 0.2249(16) 0.074(8) Uiso 1 1 d . . .
H17A H -0.2758 -0.1856 0.2523 0.089 Uiso 1 1 calc R . .
H17B H -0.2792 -0.1418 0.2342 0.089 Uiso 1 1 calc R . .
C18 C -0.2554(16) -0.1747(9) 0.1378(18) 0.096(10) Uiso 1 1 d . . .
H18A H -0.3052 -0.1773 0.1225 0.143 Uiso 1 1 calc R . .
H18B H -0.2301 -0.1982 0.1283 0.143 Uiso 1 1 calc R . .
H18C H -0.2330 -0.1543 0.1101 0.143 Uiso 1 1 calc R . .
Cl1 Cl -0.3358(8) -0.0879(4) -0.0768(9) 0.185(5) Uiso 1 1 d . . .
C1S C -0.309(3) -0.1139(14) 0.0000 0.112(17) Uiso 1 2 d S . .
H1SA H -0.2573 -0.1171 0.0000 0.135 Uiso 1 2 d SR . .
H1SB H -0.3316 -0.1382 0.0000 0.135 Uiso 1 2 d SR . .
O1 O 0.0000 0.0000 0.324(2) 0.116(11) Uiso 1 2 d S . .

loop_
_atom_site_aniso_label
_atom_site_aniso_U_11
_atom_site_aniso_U_22
_atom_site_aniso_U_33
_atom_site_aniso_U_23
_atom_site_aniso_U_13
_atom_site_aniso_U_12
Re1 0.0352(6) 0.0282(7) 0.0225(7) 0.000 0.000 0.0001(5)
Re2 0.0298(6) 0.0258(7) 0.0292(7) 0.000 0.000 -0.0044(5)
Re3 0.0411(5) 0.0360(5) 0.0178(5) -0.0015(3) 0.0003(4) -0.0086(4)
Re4 0.0396(7) 0.0357(7) 0.0195(7) 0.000 0.000 -0.0142(5)
Re5 0.0578(8) 0.0255(7) 0.0256(7) 0.000 0.000 -0.0054(6)
Se6 0.0352(11) 0.0477(14) 0.0356(15) -0.0114(10) 0.0061(10) -0.0098(10)
Se7 0.0325(11) 0.0364(12) 0.0313(13) -0.0076(9) -0.0010(9) -0.0053(9)
Se8 0.0579(14) 0.0394(14) 0.0350(15) 0.0086(10) -0.0081(11) 0.0035(11)
Se9 0.0627(14) 0.0450(14) 0.0235(13) 0.0062(10) -0.0024(11) -0.0213(11)
P1 0.037(5) 0.054(6) 0.089(8) 0.000 0.000 0.012(4)
P2 0.062(4) 0.105(6) 0.019(3) -0.009(3) 0.002(3) -0.033(4)
P3 0.122(9) 0.030(5) 0.068(8) 0.000 0.000 0.000(6)
N1 0.055(17) 0.059(19) 0.05(2) 0.000 0.000 0.018(14)
N2 0.047(17) 0.06(2) 0.12(3) 0.000 0.000 0.006(15)

loop_
_atom_type_symbol
_atom_type_description
_atom_type_scat_dispersion_real
_atom_type_scat_dispersion_imag
_atom_type_scat_source
C C 0.0033 0.0016 'International Tables Vol C Tables 4.2.6.8 and 6.1.1.4'
H H 0.0000 0.0000 'International Tables Vol C Tables 4.2.6.8 and 6.1.1.4'
N N 0.0061 0.0033 'International Tables Vol C Tables 4.2.6.8 and 6.1.1.4'
P P 0.1023 0.0942 'International Tables Vol C Tables 4.2.6.8 and 6.1.1.4'
Se Se -0.0929 2.2259 'International Tables Vol C Tables 4.2.6.8 and 6.1.1.4'
Re Re -1.0185 7.2310 'International Tables Vol C Tables 4.2.6.8 and 6.1.1.4'
Cl Cl 0.1484 0.1585 'International Tables Vol C Tables 4.2.6.8 and 6.1.1.4'
O O 0.0106 0.0060 'International Tables Vol C Tables 4.2.6.8 and 6.1.1.4'

loop_
_geom_angle_atom_site_label_1
_geom_angle_atom_site_label_2
_geom_angle_atom_site_label_3
_geom_angle
_geom_angle_site_symmetry_1
_geom_angle_site_symmetry_3
_geom_angle_publ_flag
P1 Re1 Se7 90.59(16) . . ?
P1 Re1 Se7 90.59(16) . 10_556 ?
Se7 Re1 Se7 89.68(10) . 10_556 ?
P1 Re1 Se8 93.41(16) . 10_556 ?
Se7 Re1 Se8 175.97(8) . 10_556 ?
Se7 Re1 Se8 89.77(7) 10_556 10_556 ?
P1 Re1 Se8 93.41(16) . . ?
Se7 Re1 Se8 89.77(7) . . ?
Se7 Re1 Se8 175.97(8) 10_556 . ?
Se8 Re1 Se8 90.51(11) 10_556 . ?
P1 Re1 Re2 133.1(2) . . ?
Se7 Re1 Re2 58.38(5) . . ?
Se7 Re1 Re2 58.38(5) 10_556 . ?
Se8 Re1 Re2 118.10(6) 10_556 . ?
Se8 Re1 Re2 118.10(6) . . ?
P1 Re1 Re3 135.00(3) . 10_556 ?
Se7 Re1 Re3 118.17(6) . 10_556 ?
Se7 Re1 Re3 58.37(5) 10_556 10_556 ?
Se8 Re1 Re3 58.32(6) 10_556 10_556 ?
Se8 Re1 Re3 118.59(7) . 10_556 ?
Re2 Re1 Re3 59.79(3) . 10_556 ?
P1 Re1 Re3 135.00(3) . . ?
Se7 Re1 Re3 58.37(5) . . ?
Se7 Re1 Re3 118.17(6) 10_556 . ?
Se8 Re1 Re3 118.59(7) 10_556 . ?
Se8 Re1 Re3 58.32(6) . . ?
Re2 Re1 Re3 59.79(3) . . ?
Re3 Re1 Re3 89.92(5) 10_556 . ?
P1 Re1 Re5 136.9(2) . . ?
Se7 Re1 Re5 118.46(6) . . ?
Se7 Re1 Re5 118.46(6) 10_556 . ?
Se8 Re1 Re5 58.51(6) 10_556 . ?
Se8 Re1 Re5 58.51(6) . . ?
Re2 Re1 Re5 89.91(5) . . ?
Re3 Re1 Re5 60.11(3) 10_556 . ?
Re3 Re1 Re5 60.11(3) . . ?
C2 Re2 Se7 91.7(5) . . ?
C2 Re2 Se7 91.7(5) . 10_556 ?
Se7 Re2 Se7 89.53(9) . 10_556 ?
C2 Re2 Se6 92.1(5) . 10_556 ?
Se7 Re2 Se6 176.20(8) . 10_556 ?
Se7 Re2 Se6 90.62(7) 10_556 10_556 ?
C2 Re2 Se6 92.1(5) . . ?
Se7 Re2 Se6 90.62(7) . . ?
Se7 Re2 Se6 176.20(8) 10_556 . ?
Se6 Re2 Se6 88.99(10) 10_556 . ?
C2 Re2 Re3 134.77(2) . 10_556 ?
Se7 Re2 Re3 118.51(6) . 10_556 ?
Se7 Re2 Re3 58.50(5) 10_556 10_556 ?
Se6 Re2 Re3 58.56(6) 10_556 10_556 ?
Se6 Re2 Re3 118.26(6) . 10_556 ?
C2 Re2 Re3 134.77(2) . . ?
Se7 Re2 Re3 58.50(5) . . ?
Se7 Re2 Re3 118.51(6) 10_556 . ?
Se6 Re2 Re3 118.26(6) 10_556 . ?
Se6 Re2 Re3 58.56(6) . . ?
Re3 Re2 Re3 90.47(5) 10_556 . ?
C2 Re2 Re1 134.6(8) . . ?
Se7 Re2 Re1 58.25(5) . . ?
Se7 Re2 Re1 58.25(5) 10_556 . ?
Se6 Re2 Re1 118.80(6) 10_556 . ?
Se6 Re2 Re1 118.80(6) . . ?
Re3 Re2 Re1 60.27(3) 10_556 . ?
Re3 Re2 Re1 60.27(3) . . ?
C2 Re2 Re4 135.2(8) . . ?
Se7 Re2 Re4 118.58(6) . . ?
Se7 Re2 Re4 118.58(6) 10_556 . ?
Se6 Re2 Re4 58.16(5) 10_556 . ?
Se6 Re2 Re4 58.16(5) . . ?
Re3 Re2 Re4 60.10(3) 10_556 . ?
Re3 Re2 Re4 60.10(3) . . ?
Re1 Re2 Re4 90.18(5) . . ?
P2 Re3 Se7 88.37(16) . . ?
P2 Re3 Se8 92.76(19) . . ?
Se7 Re3 Se8 89.56(7) . . ?
P2 Re3 Se9 95.88(16) . . ?
Se7 Re3 Se9 175.75(7) . . ?
Se8 Re3 Se9 90.11(8) . . ?
P2 Re3 Se6 91.52(19) . . ?
Se7 Re3 Se6 90.42(7) . . ?
Se8 Re3 Se6 175.71(8) . . ?
Se9 Re3 Se6 89.59(8) . . ?
P2 Re3 Re2 131.78(19) . . ?
Se7 Re3 Re2 58.34(5) . . ?
Se8 Re3 Re2 118.19(6) . . ?
Se9 Re3 Re2 118.29(6) . . ?
Se6 Re3 Re2 58.40(6) . . ?
P2 Re3 Re4 137.09(16) . . ?
Se7 Re3 Re4 118.44(6) . . ?
Se8 Re3 Re4 118.30(6) . . ?
Se9 Re3 Re4 58.18(6) . . ?
Se6 Re3 Re4 58.12(6) . . ?
Re2 Re3 Re4 60.12(3) . . ?
P2 Re3 Re1 132.74(15) . . ?
Se7 Re3 Re1 58.09(5) . . ?
Se8 Re3 Re1 58.27(6) . . ?
Se9 Re3 Re1 118.33(6) . . ?
Se6 Re3 Re1 118.31(6) . . ?
Re2 Re3 Re1 59.94(3) . . ?
Re4 Re3 Re1 90.00(3) . . ?
P2 Re3 Re5 138.22(19) . . ?
Se7 Re3 Re5 118.04(6) . . ?
Se8 Re3 Re5 58.44(6) . . ?
Se9 Re3 Re5 58.38(6) . . ?
Se6 Re3 Re5 117.98(6) . . ?
Re2 Re3 Re5 89.91(3) . . ?
Re4 Re3 Re5 59.87(4) . . ?
Re1 Re3 Re5 59.96(4) . . ?
C1 Re4 Se6 91.4(6) . . ?
C1 Re4 Se6 91.4(6) . 10_556 ?
Se6 Re4 Se6 89.28(11) . 10_556 ?
C1 Re4 Se9 92.3(6) . 10_556 ?
Se6 Re4 Se9 176.26(8) . 10_556 ?
Se6 Re4 Se9 90.02(7) 10_556 10_556 ?
C1 Re4 Se9 92.3(6) . . ?
Se6 Re4 Se9 90.02(7) . . ?
Se6 Re4 Se9 176.26(8) 10_556 . ?
Se9 Re4 Se9 90.45(11) 10_556 . ?
C1 Re4 Re5 135.6(8) . . ?
Se6 Re4 Re5 118.73(6) . . ?
Se6 Re4 Re5 118.73(6) 10_556 . ?
Se9 Re4 Re5 58.60(6) 10_556 . ?
Se9 Re4 Re5 58.60(6) . . ?
C1 Re4 Re3 134.95(3) . . ?
Se6 Re4 Re3 58.52(5) . . ?
Se6 Re4 Re3 118.17(6) 10_556 . ?
Se9 Re4 Re3 118.80(7) 10_556 . ?
Se9 Re4 Re3 58.48(5) . . ?
Re5 Re4 Re3 60.22(3) . . ?
C1 Re4 Re3 134.95(3) . 10_556 ?
Se6 Re4 Re3 118.17(6) . 10_556 ?
Se6 Re4 Re3 58.52(5) 10_556 10_556 ?
Se9 Re4 Re3 58.48(5) 10_556 10_556 ?
Se9 Re4 Re3 118.80(7) . 10_556 ?
Re5 Re4 Re3 60.22(3) . 10_556 ?
Re3 Re4 Re3 90.08(5) . 10_556 ?
C1 Re4 Re2 134.5(8) . . ?
Se6 Re4 Re2 58.40(5) . . ?
Se6 Re4 Re2 58.40(5) 10_556 . ?
Se9 Re4 Re2 118.24(6) 10_556 . ?
Se9 Re4 Re2 118.24(6) . . ?
Re5 Re4 Re2 89.91(5) . . ?
Re3 Re4 Re2 59.78(3) . . ?
Re3 Re4 Re2 59.78(3) 10_556 . ?
P3 Re5 Se9 90.9(2) . 10_556 ?
P3 Re5 Se9 90.9(2) . . ?
Se9 Re5 Se9 89.89(10) 10_556 . ?
P3 Re5 Se8 93.7(2) . . ?
Se9 Re5 Se8 175.40(9) 10_556 . ?
Se9 Re5 Se8 89.83(7) . . ?
P3 Re5 Se8 93.7(2) . 10_556 ?
Se9 Re5 Se8 89.83(7) 10_556 10_556 ?
Se9 Re5 Se8 175.40(9) . 10_556 ?
Se8 Re5 Se8 90.08(11) . 10_556 ?
P3 Re5 Re4 133.1(3) . . ?
Se9 Re5 Re4 58.14(6) 10_556 . ?
Se9 Re5 Re4 58.14(6) . . ?
Se8 Re5 Re4 118.04(6) . . ?
Se8 Re5 Re4 118.04(6) 10_556 . ?
P3 Re5 Re1 136.9(3) . . ?
Se9 Re5 Re1 118.14(6) 10_556 . ?
Se9 Re5 Re1 118.14(6) . . ?
Se8 Re5 Re1 58.17(6) . . ?
Se8 Re5 Re1 58.17(6) 10_556 . ?
Re4 Re5 Re1 89.99(5) . . ?
P3 Re5 Re3 135.11(3) . . ?
Se9 Re5 Re3 118.03(7) 10_556 . ?
Se9 Re5 Re3 58.22(5) . . ?
Se8 Re5 Re3 58.15(6) . . ?
Se8 Re5 Re3 118.07(7) 10_556 . ?
Re4 Re5 Re3 59.90(3) . . ?
Re1 Re5 Re3 59.93(3) . . ?
P3 Re5 Re3 135.11(3) . 10_556 ?
Se9 Re5 Re3 58.22(5) 10_556 10_556 ?
Se9 Re5 Re3 118.03(7) . 10_556 ?
Se8 Re5 Re3 118.07(7) . 10_556 ?
Se8 Re5 Re3 58.15(6) 10_556 10_556 ?
Re4 Re5 Re3 59.90(3) . 10_556 ?
Re1 Re5 Re3 59.93(3) . 10_556 ?
Re3 Re5 Re3 89.71(5) . 10_556 ?
Re4 Se6 Re2 63.44(6) . . ?
Re4 Se6 Re3 63.37(6) . . ?
Re2 Se6 Re3 63.04(6) . . ?
Re1 Se7 Re2 63.37(6) . . ?
Re1 Se7 Re3 63.54(5) . . ?
Re2 Se7 Re3 63.16(5) . . ?
Re1 Se8 Re3 63.41(6) . . ?
Re1 Se8 Re5 63.33(6) . . ?
Re3 Se8 Re5 63.41(6) . . ?
Re4 Se9 Re3 63.34(6) . . ?
Re4 Se9 Re5 63.26(6) . . ?
Re3 Se9 Re5 63.39(6) . . ?
C5 P1 C5 40(3) . 10_556 ?
C5 P1 C7A 120(2) . 10_556 ?
C5 P1 C7A 109(2) 10_556 10_556 ?
C5 P1 C7A 109(2) . . ?
C5 P1 C7A 120(2) 10_556 . ?
C7A P1 C7A 30(3) 10_556 . ?
C5 P1 C3A 98(2) . . ?
C5 P1 C3A 58.8(19) 10_556 . ?
C7A P1 C3A 71(2) 10_556 . ?
C7A P1 C3A 100(2) . . ?
C5 P1 C3A 58.8(19) . 10_556 ?
C5 P1 C3A 98(2) 10_556 10_556 ?
C7A P1 C3A 100(2) 10_556 10_556 ?
C7A P1 C3A 71(2) . 10_556 ?
C3A P1 C3A 148(2) . 10_556 ?
C5 P1 Re1 121.0(15) . . ?
C5 P1 Re1 121.0(15) 10_556 . ?
C7A P1 Re1 119.1(15) 10_556 . ?
C7A P1 Re1 119.1(15) . . ?
C3A P1 Re1 105.4(12) . . ?
C3A P1 Re1 105.4(12) 10_556 . ?
C17 P2 C13 102.9(14) . . ?
C17 P2 C15 109.3(16) . . ?
C13 P2 C15 102.0(16) . . ?
C17 P2 Re3 112.5(9) . . ?
C13 P2 Re3 113.8(11) . . ?
C15 P2 Re3 115.2(13) . . ?
C9 P3 C9 93(4) . 10_556 ?
C9 P3 C11 104(2) . . ?
C9 P3 C11 104(2) 10_556 . ?
C9 P3 Re5 120.9(19) . . ?
C9 P3 Re5 120.9(19) 10_556 . ?
C11 P3 Re5 111.0(14) . . ?
N1 C1 Re4 180(3) . . ?
N2 C2 Re2 179(3) . . ?
C5 C5 C6 66.0(17) 10_556 . ?
C5 C5 P1 70.0(15) 10_556 . ?
C6 C5 P1 117(3) . . ?
C5 C6 C5 48(3) 10_556 . ?
C4A C3A P1 113(3) . . ?
C7A C7A C8A 70(2) 10_556 . ?
C7A C7A P1 75.1(15) 10_556 . ?
C8A C7A P1 122(3) . . ?
C7A C8A C7A 39(4) . 10_556 ?
C10 C9 P3 119(6) . . ?
C12 C11 P3 107(3) . . ?
C14 C13 P2 122(2) . . ?
C16 C15 P2 110(3) . . ?
C18 C17 P2 113.6(19) . . ?
Cl1 C1S Cl1 106(3) 10 . ?

loop_
_geom_bond_atom_site_label_1
_geom_bond_atom_site_label_2
_geom_bond_distance
_geom_bond_site_symmetry_2
_geom_bond_publ_flag
Re1 P1 2.471(9) . ?
Re1 Se7 2.507(2) . ?
Re1 Se7 2.507(2) 10_556 ?
Re1 Se8 2.515(2) 10_556 ?
Re1 Se8 2.515(2) . ?
Re1 Re2 2.6350(15) . ?
Re1 Re3 2.6438(11) 10_556 ?
Re1 Re3 2.6438(11) . ?
Re1 Re5 2.6448(16) . ?
Re2 C2 2.08(3) . ?
Re2 Se7 2.510(2) . ?
Re2 Se7 2.510(2) 10_556 ?
Re2 Se6 2.514(2) 10_556 ?
Re2 Se6 2.514(2) . ?
Re2 Re3 2.6312(11) 10_556 ?
Re2 Re3 2.6312(11) . ?
Re2 Re4 2.6404(15) . ?
Re3 P2 2.466(6) . ?
Re3 Se7 2.514(2) . ?
Re3 Se8 2.516(2) . ?
Re3 Se9 2.518(2) . ?
Re3 Se6 2.519(2) . ?
Re3 Re4 2.6400(11) . ?
Re3 Re5 2.6486(11) . ?
Re4 C1 2.11(3) . ?
Re4 Se6 2.508(2) . ?
Re4 Se6 2.508(2) 10_556 ?
Re4 Se9 2.510(2) 10_556 ?
Re4 Se9 2.510(2) . ?
Re4 Re5 2.6392(17) . ?
Re4 Re3 2.6400(11) 10_556 ?
Re5 P3 2.457(9) . ?
Re5 Se9 2.523(2) 10_556 ?
Re5 Se9 2.523(2) . ?
Re5 Se8 2.524(2) . ?
Re5 Se8 2.524(2) 10_556 ?
Re5 Re3 2.6486(11) 10_556 ?
P1 C5 1.74(3) . ?
P1 C5 1.74(3) 10_556 ?
P1 C7A 1.83(5) 10_556 ?
P1 C7A 1.83(5) . ?
P1 C3A 2.06(4) . ?
P1 C3A 2.06(4) 10_556 ?
P2 C17 1.84(3) . ?
P2 C13 1.88(3) . ?
P2 C15 1.90(4) . ?
P3 C9 1.73(5) . ?
P3 C9 1.73(5) 10_556 ?
P3 C11 1.93(5) . ?
N1 C1 1.11(4) . ?
N2 C2 1.12(4) . ?
C5 C5 1.19(9) 10_556 ?
C5 C6 1.47(5) . ?
C6 C5 1.47(5) 10_556 ?
C3A C4A 1.56(6) . ?
C7A C7A 0.94(10) 10_556 ?
C7A C8A 1.41(5) . ?
C8A C7A 1.41(5) 10_556 ?
C9 C10 1.22(7) . ?
C11 C12 1.54(4) . ?
C13 C14 1.49(4) . ?
C15 C16 1.32(4) . ?
C17 C18 1.61(4) . ?
Cl1 C1S 1.74(3) . ?
C1S Cl1 1.74(3) 10 ?
